data_1514834
loop_
_publ_author_name
'He, Chun-Ting'
'Tian, Jing-Yu'
'Liu, Si-Yang'
'Ouyang, Gangfeng'
'Zhang, Jie-Peng'
'Chen, Xiao-Ming'

_publ_section_title
;
 A porous coordination framework for highly sensitive and selective
 solid-phase microextraction of non-polar volatile organic compounds
;
_journal_issue 1
_journal_name_full 'Chemical Science'
_journal_page_first 351
_journal_paper_doi 10.1039/c2sc21181e
_journal_volume 4
_journal_year 2013
_chemical_formula_sum 'C18.87 H19.16 N2 O2 Zn'
_chemical_formula_weight 371.37
_chemical_name_systematic
;
?
;
_space_group_IT_number 73
_symmetry_cell_setting orthorhombic
_symmetry_space_group_name_Hall '-I 2b 2c'
_symmetry_space_group_name_H-M 'I b c a'
_atom_sites_solution_hydrogens geom
_atom_sites_solution_primary direct
_atom_sites_solution_secondary difmap
_audit_creation_method SHELXL-97
_cell_angle_alpha 90.00
_cell_angle_beta 90.00
_cell_angle_gamma 90.00
_cell_formula_units_Z 16
_cell_length_a 13.9562(9)
_cell_length_b 23.5904(15)
_cell_length_c 23.5858(15)
_cell_measurement_temperature 123(2)
_cell_volume 7765.2(9)
_computing_structure_refinement 'SHELXL-97 (Sheldrick, 1997)'
_computing_structure_solution 'SHELXS-97 (Sheldrick, 1990)'
_diffrn_ambient_temperature 123(2)
_diffrn_measured_fraction_theta_full 0.985
_diffrn_measured_fraction_theta_max 0.985
_diffrn_measurement_device_type CCD
_diffrn_measurement_method '/w scan'
_diffrn_radiation_monochromator graphite
_diffrn_radiation_source 'fine-focus sealed tube'
_diffrn_radiation_type MoK\a
_diffrn_radiation_wavelength 0.71073
_diffrn_reflns_av_R_equivalents 0.0545
_diffrn_reflns_av_sigmaI/netI 0.0467
_diffrn_reflns_limit_h_max 17
_diffrn_reflns_limit_h_min -13
_diffrn_reflns_limit_k_max 29
_diffrn_reflns_limit_k_min -28
_diffrn_reflns_limit_l_max 29
_diffrn_reflns_limit_l_min -23
_diffrn_reflns_number 17908
_diffrn_reflns_theta_full 26.00
_diffrn_reflns_theta_max 26.00
_diffrn_reflns_theta_min 1.22
_exptl_absorpt_coefficient_mu 1.276
_exptl_absorpt_correction_T_max 0.7844
_exptl_absorpt_correction_T_min 0.7008
_exptl_absorpt_correction_type multi-scan
_exptl_crystal_colour colorless
_exptl_crystal_density_diffrn 1.271
_exptl_crystal_density_method 'not measured'
_exptl_crystal_description block
_exptl_crystal_F_000 3078
_exptl_crystal_size_max 0.30
_exptl_crystal_size_mid 0.20
_exptl_crystal_size_min 0.20
_refine_diff_density_max 1.826
_refine_diff_density_min -0.577
_refine_diff_density_rms 0.167
_refine_ls_extinction_method none
_refine_ls_goodness_of_fit_ref 1.025
_refine_ls_hydrogen_treatment constr
_refine_ls_matrix_type full
_refine_ls_number_parameters 209
_refine_ls_number_reflns 3756
_refine_ls_number_restraints 12
_refine_ls_restrained_S_all 1.025
_refine_ls_R_factor_all 0.0880
_refine_ls_R_factor_gt 0.0734
_refine_ls_shift/su_max 0.000
_refine_ls_shift/su_mean 0.000
_refine_ls_structure_factor_coef Fsqd
_refine_ls_weighting_details 'calc w=1/[\s^2^(Fo^2^)+(0.1224P)^2^+55.9944P] where P=(Fo^2^+2Fc^2^)/3'
_refine_ls_weighting_scheme calc
_refine_ls_wR_factor_gt 0.1920
_refine_ls_wR_factor_ref 0.2058
_reflns_number_gt 3093
_reflns_number_total 3756
_reflns_threshold_expression >2sigma(I)
_cod_data_source_file c2sc21181e.txt
_cod_data_source_block MAF-X8_Mesitylene
_cod_original_sg_symbol_H-M Ibca
_cod_database_code 1514834

loop_
_symmetry_equiv_pos_as_xyz
'x, y, z'
'-x+1/2, -y, z+1/2'
'-x, y+1/2, -z+1/2'
'x+1/2, -y+1/2, -z'
'x+1/2, y+1/2, z+1/2'
'-x+1, -y+1/2, z+1'
'-x+1/2, y+1, -z+1'
'x+1, -y+1, -z+1/2'
'-x, -y, -z'
'x-1/2, y, -z-1/2'
'x, -y-1/2, z-1/2'
'-x-1/2, y-1/2, z'
'-x+1/2, -y+1/2, -z+1/2'
'x, y+1/2, -z'
'x+1/2, -y, z'
'-x, y, z+1/2'

loop_
_atom_site_label
_atom_site_type_symbol
_atom_site_fract_x
_atom_site_fract_y
_atom_site_fract_z
_atom_site_U_iso_or_equiv
_atom_site_adp_type
_atom_site_occupancy
_atom_site_symmetry_multiplicity
_atom_site_calc_flag
_atom_site_refinement_flags
_atom_site_disorder_assembly
_atom_site_disorder_group
Zn1 Zn 0.37849(6) 0.22576(4) 0.50752(4) 0.0235(3) Uani 1 1 d . . .
O1 O 0.4480(5) 0.2151(3) 0.5799(2) 0.0417(14) Uani 1 1 d . . .
O2 O 0.3160(7) 0.2962(3) 0.5284(2) 0.057(2) Uani 1 1 d . . .
N1 N 0.4515(5) 0.2592(3) 0.9391(3) 0.0351(18) Uani 1 1 d . . .
N2 N 0.2990(4) 0.6567(2) 0.4963(2) 0.0209(11) Uani 1 1 d . . .
C1 C 0.5000 0.2500 0.6039(6) 0.039(3) Uani 1 2 d S . .
C2 C 0.5000 0.2500 0.6667(5) 0.026(3) Uani 1 2 d S . .
C3 C 0.4306(7) 0.2218(4) 0.6975(3) 0.043(2) Uani 1 1 d . . .
H3A H 0.3837 0.1994 0.6788 0.052 Uiso 1 1 calc R . .
C4 C 0.4299(8) 0.2268(7) 0.7591(4) 0.071(4) Uani 1 1 d . . .
H4A H 0.3767 0.2127 0.7798 0.085 Uiso 1 1 calc R . .
C5 C 0.5000 0.2500 0.7860(6) 0.047(4) Uani 1 2 d S . .
C6 C 0.5000 0.2500 0.8484(5) 0.028(3) Uani 1 2 d S . .
C7 C 0.4205(8) 0.2619(4) 0.8862(4) 0.044(2) Uani 1 1 d . . .
C8 C 0.3228(7) 0.2765(6) 0.8695(4) 0.062(3) Uani 1 1 d . . .
H8A H 0.2837 0.2822 0.9035 0.093 Uiso 1 1 calc R . .
H8B H 0.2956 0.2456 0.8469 0.093 Uiso 1 1 calc R . .
H8C H 0.3236 0.3114 0.8470 0.093 Uiso 1 1 calc R . .
C9 C 0.2500 0.3220(4) 0.5000 0.025(2) Uani 1 2 d S . .
C10 C 0.2500 0.3851(4) 0.5000 0.0221(19) Uani 1 2 d S . .
C11 C 0.3159(8) 0.4137(4) 0.5313(4) 0.045(2) Uani 1 1 d . . .
H11A H 0.3618 0.3932 0.5529 0.053 Uiso 1 1 calc R . .
C12 C 0.3170(7) 0.4728(4) 0.5322(4) 0.046(2) Uani 1 1 d . . .
H12A H 0.3631 0.4922 0.5545 0.056 Uiso 1 1 calc R . .
C13 C 0.2500 0.5041(3) 0.5000 0.0180(19) Uani 1 2 d SU . .
C14 C 0.2500 0.5667(4) 0.5000 0.024(2) Uani 1 2 d S . .
C15 C 0.3277(5) 0.6028(3) 0.4931(3) 0.0252(15) Uani 1 1 d U . .
C16 C 0.4310(7) 0.5893(4) 0.4845(5) 0.053(3) Uani 1 1 d . . .
H16A H 0.4678 0.6247 0.4824 0.079 Uiso 1 1 calc R . .
H16B H 0.4389 0.5680 0.4492 0.079 Uiso 1 1 calc R . .
H16C H 0.4542 0.5665 0.5164 0.079 Uiso 1 1 calc R . .
C17 C 0.1533(14) 0.4310(9) 0.7728(6) 0.065(9) Uiso 0.366(12) 1 d PG A 1
C18 C 0.2430(12) 0.4128(9) 0.7548(7) 0.052(7) Uiso 0.366(12) 1 d PG A 1
H18A H 0.2947 0.4111 0.7810 0.062 Uiso 0.366(12) 1 calc PR A 1
C19 C 0.2571(11) 0.3972(10) 0.6986(8) 0.069(8) Uiso 0.366(12) 1 d PG A 1
C20 C 0.1814(15) 0.3998(10) 0.6604(6) 0.075(10) Uiso 0.366(12) 1 d PG A 1
H20A H 0.1910 0.3891 0.6220 0.090 Uiso 0.366(12) 1 calc PR A 1
C21 C 0.0916(13) 0.4179(10) 0.6784(7) 0.074(9) Uiso 0.366(12) 1 d PG A 1
C22 C 0.0776(11) 0.4335(9) 0.7346(8) 0.059(8) Uiso 0.366(12) 1 d PG A 1
H22A H 0.0162 0.4459 0.7469 0.071 Uiso 0.366(12) 1 calc PR A 1
C23 C 0.136(3) 0.443(2) 0.8328(17) 0.093(13) Uiso 0.366(12) 1 d P A 1
H23A H 0.1892 0.4281 0.8555 0.140 Uiso 0.366(12) 1 calc PR A 1
H23B H 0.0761 0.4252 0.8447 0.140 Uiso 0.366(12) 1 calc PR A 1
H23C H 0.1316 0.4842 0.8383 0.140 Uiso 0.366(12) 1 calc PR A 1
C24 C 0.360(3) 0.3820(18) 0.6806(16) 0.081(11) Uiso 0.366(12) 1 d P A 1
H24A H 0.3643 0.3828 0.6392 0.122 Uiso 0.366(12) 1 calc PR A 1
H24B H 0.3754 0.3439 0.6944 0.122 Uiso 0.366(12) 1 calc PR A 1
H24C H 0.4045 0.4095 0.6968 0.122 Uiso 0.366(12) 1 calc PR A 1
C25 C 0.013(3) 0.426(2) 0.632(2) 0.098(14) Uiso 0.366(12) 1 d P A 1
H25A H -0.0462 0.4400 0.6502 0.147 Uiso 0.366(12) 1 calc PR A 1
H25B H -0.0005 0.3893 0.6140 0.147 Uiso 0.366(12) 1 calc PR A 1
H25C H 0.0346 0.4531 0.6038 0.147 Uiso 0.366(12) 1 calc PR A 1
C26 C 0.5020(12) 0.4096(11) 0.8341(8) 0.075(10) Uiso 0.397(13) 1 d PG B 2
C27 C 0.4118(13) 0.4198(9) 0.8568(6) 0.059(7) Uiso 0.397(13) 1 d PG B 2
H27A H 0.4025 0.4187 0.8967 0.071 Uiso 0.397(13) 1 calc PR B 2
C28 C 0.3350(11) 0.4315(8) 0.8212(7) 0.058(7) Uiso 0.397(13) 1 d PG B 2
C29 C 0.3485(14) 0.4331(9) 0.7628(7) 0.074(9) Uiso 0.397(13) 1 d PG B 2
H29A H 0.2960 0.4411 0.7384 0.089 Uiso 0.397(13) 1 calc PR B 2
C30 C 0.4388(16) 0.4229(11) 0.7401(6) 0.092(11) Uiso 0.397(13) 1 d PG B 2
C31 C 0.5155(12) 0.4111(11) 0.7758(9) 0.076(10) Uiso 0.397(13) 1 d PG B 2
H31A H 0.5772 0.4041 0.7602 0.091 Uiso 0.397(13) 1 calc PR B 2
C32 C 0.590(2) 0.4028(11) 0.8754(11) 0.054(6) Uiso 0.397(13) 1 d P B 2
H32A H 0.6486 0.3978 0.8533 0.081 Uiso 0.397(13) 1 calc PR B 2
H32B H 0.5800 0.3695 0.8997 0.081 Uiso 0.397(13) 1 calc PR B 2
H32C H 0.5955 0.4367 0.8991 0.081 Uiso 0.397(13) 1 calc PR B 2
C33 C 0.241(3) 0.435(2) 0.8391(17) 0.115(14) Uiso 0.397(13) 1 d P B 2
H33A H 0.2393 0.4342 0.8806 0.172 Uiso 0.397(13) 1 calc PR B 2
H33B H 0.2048 0.4031 0.8238 0.172 Uiso 0.397(13) 1 calc PR B 2
H33C H 0.2133 0.4708 0.8256 0.172 Uiso 0.397(13) 1 calc PR B 2
C34 C 0.451(3) 0.4205(17) 0.6755(14) 0.088(10) Uiso 0.397(13) 1 d P B 2
H34A H 0.3892 0.4269 0.6572 0.132 Uiso 0.397(13) 1 calc PR B 2
H34B H 0.4759 0.3831 0.6646 0.132 Uiso 0.397(13) 1 calc PR B 2
H34C H 0.4966 0.4498 0.6636 0.132 Uiso 0.397(13) 1 calc PR B 2

loop_
_atom_site_aniso_label
_atom_site_aniso_U_11
_atom_site_aniso_U_22
_atom_site_aniso_U_33
_atom_site_aniso_U_23
_atom_site_aniso_U_13
_atom_site_aniso_U_12
Zn1 0.0289(4) 0.0151(4) 0.0265(5) 0.0002(4) -0.0020(3) -0.0026(3)
O1 0.053(4) 0.043(4) 0.029(3) -0.003(2) -0.009(3) -0.002(3)
O2 0.127(7) 0.015(3) 0.029(3) 0.000(2) -0.007(3) 0.002(4)
N1 0.023(4) 0.068(5) 0.014(3) -0.014(3) 0.001(3) 0.004(3)
N2 0.031(3) 0.008(2) 0.024(3) -0.004(2) -0.001(3) 0.001(2)
C1 0.059(10) 0.020(5) 0.037(8) 0.000 0.000 0.005(6)
C2 0.034(8) 0.021(5) 0.021(6) 0.000 0.000 -0.002(4)
C3 0.045(6) 0.055(5) 0.030(4) 0.001(4) -0.006(4) -0.019(5)
C4 0.036(6) 0.154(11) 0.024(4) 0.038(7) -0.003(4) -0.011(7)
C5 0.081(14) 0.030(6) 0.032(7) 0.000 0.000 -0.016(7)
C6 0.034(8) 0.032(6) 0.018(6) 0.000 0.000 -0.005(5)
C7 0.051(7) 0.046(6) 0.035(5) 0.003(3) 0.003(5) 0.012(4)
C8 0.040(6) 0.114(10) 0.032(5) 0.005(6) 0.001(4) 0.008(6)
C9 0.050(6) 0.009(4) 0.016(4) 0.000 0.008(4) 0.000
C10 0.029(5) 0.009(4) 0.029(5) 0.000 -0.003(5) 0.000
C11 0.044(6) 0.027(5) 0.063(6) 0.006(4) 0.006(4) 0.008(4)
C12 0.043(6) 0.019(4) 0.077(6) 0.009(4) -0.012(5) -0.004(4)
C13 0.028(5) 0.004(3) 0.022(5) 0.000 -0.007(4) 0.000
C14 0.025(5) 0.008(4) 0.038(6) 0.000 -0.010(5) 0.000
C15 0.031(4) 0.006(3) 0.039(4) 0.005(3) 0.009(3) 0.003(3)
C16 0.028(5) 0.017(4) 0.113(8) 0.003(4) 0.009(5) 0.005(3)

loop_
_atom_type_symbol
_atom_type_description
_atom_type_scat_dispersion_real
_atom_type_scat_dispersion_imag
_atom_type_scat_source
C C 0.0033 0.0016 'International Tables Vol C Tables 4.2.6.8 and 6.1.1.4'
H H 0.0000 0.0000 'International Tables Vol C Tables 4.2.6.8 and 6.1.1.4'
N N 0.0061 0.0033 'International Tables Vol C Tables 4.2.6.8 and 6.1.1.4'
O O 0.0106 0.0060 'International Tables Vol C Tables 4.2.6.8 and 6.1.1.4'
Zn Zn 0.2839 1.4301 'International Tables Vol C Tables 4.2.6.8 and 6.1.1.4'

loop_
_geom_angle_atom_site_label_1
_geom_angle_atom_site_label_2
_geom_angle_atom_site_label_3
_geom_angle
_geom_angle_site_symmetry_1
_geom_angle_site_symmetry_3
O2 Zn1 N1 106.9(3) . 11_565
O2 Zn1 N2 117.8(3) . 14_546
N1 Zn1 N2 114.1(3) 11_565 14_546
O2 Zn1 O1 96.3(3) . .
N1 Zn1 O1 118.9(3) 11_565 .
N2 Zn1 O1 102.1(3) 14_546 .
C1 O1 Zn1 126.8(6) . .
C9 O2 Zn1 126.3(5) . .
C7 N1 N1 109.0(6) . 6_554
C7 N1 Zn1 127.2(7) . 11_566
N1 N1 Zn1 123.8(2) 6_554 11_566
C15 N2 N2 107.8(4) . 7_545
C15 N2 Zn1 127.9(5) . 14_556
N2 N2 Zn1 124.31(16) 7_545 14_556
O1 C1 O1 125.4(13) . 6_554
O1 C1 C2 117.3(7) . .
O1 C1 C2 117.3(7) 6_554 .
C3 C2 C3 116.5(11) . 6_554
C3 C2 C1 121.8(5) . .
C3 C2 C1 121.8(5) 6_554 .
C2 C3 C4 119.4(9) . .
C2 C3 H3A 120.3 . .
C4 C3 H3A 120.3 . .
C5 C4 C3 121.3(10) . .
C5 C4 H4A 119.3 . .
C3 C4 H4A 119.3 . .
C4 C5 C4 121.0(15) . 6_554
C4 C5 C6 119.5(7) . .
C4 C5 C6 119.5(7) 6_554 .
C7 C6 C7 104.2(11) . 6_554
C7 C6 C5 127.9(6) . .
C7 C6 C5 127.9(6) 6_554 .
N1 C7 C6 108.7(9) . .
N1 C7 C8 124.7(9) . .
C6 C7 C8 126.5(8) . .
C7 C8 H8A 109.5 . .
C7 C8 H8B 109.5 . .
H8A C8 H8B 109.5 . .
C7 C8 H8C 109.5 . .
H8A C8 H8C 109.5 . .
H8B C8 H8C 109.5 . .
O2 C9 O2 123.8(9) 7_545 .
O2 C9 C10 118.1(5) 7_545 .
O2 C9 C10 118.1(5) . .
C11 C10 C11 120.5(10) . 7_545
C11 C10 C9 119.8(5) . .
C11 C10 C9 119.8(5) 7_545 .
C10 C11 C12 120.7(9) . .
C10 C11 H11A 119.6 . .
C12 C11 H11A 119.6 . .
C11 C12 C13 120.6(9) . .
C11 C12 H12A 119.7 . .
C13 C12 H12A 119.7 . .
C12 C13 C12 117.0(10) 7_545 .
C12 C13 C14 121.5(5) 7_545 .
C12 C13 C14 121.5(5) . .
C15 C14 C15 104.4(8) 7_545 .
C15 C14 C13 127.8(4) 7_545 .
C15 C14 C13 127.8(4) . .
N2 C15 C14 110.0(6) . .
N2 C15 C16 120.1(7) . .
C14 C15 C16 129.9(6) . .
C15 C16 H16A 109.5 . .
C15 C16 H16B 109.5 . .
H16A C16 H16B 109.5 . .
C15 C16 H16C 109.5 . .
H16A C16 H16C 109.5 . .
H16B C16 H16C 109.5 . .
C18 C17 C22 120.0 . .
C18 C17 C23 120(2) . .
C22 C17 C23 120(2) . .
C19 C18 C17 120.0 . .
C19 C18 H18A 120.0 . .
C17 C18 H18A 120.0 . .
C20 C19 C18 120.0 . .
C20 C19 C24 122.6(19) . .
C18 C19 C24 117.2(19) . .
C19 C20 C21 120.0 . .
C19 C20 H20A 120.0 . .
C21 C20 H20A 120.0 . .
C20 C21 C22 120.0 . .
C20 C21 C25 118(2) . .
C22 C21 C25 122(2) . .
C21 C22 C17 120.0 . .
C21 C22 H22A 120.0 . .
C17 C22 H22A 120.0 . .
C17 C23 H23A 109.5 . .
C17 C23 H23B 109.5 . .
H23A C23 H23B 109.5 . .
C17 C23 H23C 109.5 . .
H23A C23 H23C 109.5 . .
H23B C23 H23C 109.5 . .
C19 C24 H24A 109.5 . .
C19 C24 H24B 109.5 . .
H24A C24 H24B 109.5 . .
C19 C24 H24C 109.5 . .
H24A C24 H24C 109.5 . .
H24B C24 H24C 109.5 . .
C21 C25 H25A 109.5 . .
C21 C25 H25B 109.5 . .
H25A C25 H25B 109.5 . .
C21 C25 H25C 109.5 . .
H25A C25 H25C 109.5 . .
H25B C25 H25C 109.5 . .
C27 C26 C31 120.0 . .
C27 C26 C32 119.0(16) . .
C31 C26 C32 120.7(16) . .
C26 C27 C28 120.0 . .
C26 C27 H27A 120.0 . .
C28 C27 H27A 120.0 . .
C33 C28 C27 124(2) . .
C33 C28 C29 116(2) . .
C27 C28 C29 120.0 . .
C30 C29 C28 120.0 . .
C30 C29 H29A 120.0 . .
C28 C29 H29A 120.0 . .
C31 C30 C29 120.0 . .
C31 C30 C34 120(2) . .
C29 C30 C34 119(2) . .
C30 C31 C26 120.0 . .
C30 C31 H31A 120.0 . .
C26 C31 H31A 120.0 . .
C26 C32 H32A 109.5 . .
C26 C32 H32B 109.5 . .
H32A C32 H32B 109.5 . .
C26 C32 H32C 109.5 . .
H32A C32 H32C 109.5 . .
H32B C32 H32C 109.5 . .
C28 C33 H33A 109.5 . .
C28 C33 H33B 109.5 . .
H33A C33 H33B 109.5 . .
C28 C33 H33C 109.5 . .
H33A C33 H33C 109.5 . .
H33B C33 H33C 109.5 . .
C30 C34 H34A 109.5 . .
C30 C34 H34B 109.5 . .
H34A C34 H34B 109.5 . .
C30 C34 H34C 109.5 . .
H34A C34 H34C 109.5 . .
H34B C34 H34C 109.5 . .

loop_
_geom_bond_atom_site_label_1
_geom_bond_atom_site_label_2
_geom_bond_distance
_geom_bond_site_symmetry_2
Zn1 O2 1.940(7) .
Zn1 N1 1.940(7) 11_565
Zn1 N2 1.974(5) 14_546
Zn1 O1 1.980(5) .
O1 C1 1.235(9) .
O2 C9 1.291(9) .
N1 C7 1.323(12) .
N1 N1 1.422(15) 6_554
N1 Zn1 1.940(7) 11_566
N2 C15 1.336(8) .
N2 N2 1.378(12) 7_545
N2 Zn1 1.974(5) 14_556
C1 O1 1.235(9) 6_554
C1 C2 1.48(2) .
C2 C3 1.382(11) .
C2 C3 1.382(11) 6_554
C3 C4 1.457(13) .
C3 H3A 0.9500 .
C4 C5 1.288(14) .
C4 H4A 0.9500 .
C5 C4 1.288(14) 6_554
C5 C6 1.47(2) .
C6 C7 1.450(13) .
C6 C7 1.450(13) 6_554
C7 C8 1.460(15) .
C8 H8A 0.9800 .
C8 H8B 0.9800 .
C8 H8C 0.9800 .
C9 O2 1.291(9) 7_545
C9 C10 1.490(12) .
C10 C11 1.359(12) .
C10 C11 1.359(12) 7_545
C11 C12 1.394(12) .
C11 H11A 0.9500 .
C12 C13 1.412(10) .
C12 H12A 0.9500 .
C13 C12 1.412(10) 7_545
C13 C14 1.478(12) .
C14 C15 1.388(9) 7_545
C14 C15 1.388(9) .
C15 C16 1.489(12) .
C16 H16A 0.9800 .
C16 H16B 0.9800 .
C16 H16C 0.9800 .
C17 C18 1.3900 .
C17 C22 1.3900 .
C17 C23 1.46(4) .
C18 C19 1.3900 .
C18 H18A 0.9500 .
C19 C20 1.3900 .
C19 C24 1.54(4) .
C20 C21 1.3900 .
C20 H20A 0.9500 .
C21 C22 1.3900 .
C21 C25 1.56(5) .
C22 H22A 0.9500 .
C23 H23A 0.9800 .
C23 H23B 0.9800 .
C23 H23C 0.9800 .
C24 H24A 0.9800 .
C24 H24B 0.9800 .
C24 H24C 0.9800 .
C25 H25A 0.9800 .
C25 H25B 0.9800 .
C25 H25C 0.9800 .
C26 C27 1.3900 .
C26 C31 1.3900 .
C26 C32 1.57(3) .
C27 C28 1.3900 .
C27 H27A 0.9500 .
C28 C33 1.38(5) .
C28 C29 1.3900 .
C29 C30 1.3900 .
C29 H29A 0.9500 .
C30 C31 1.3900 .
C30 C34 1.53(4) .
C31 H31A 0.9500 .
C32 H32A 0.9800 .
C32 H32B 0.9800 .
C32 H32C 0.9800 .
C33 H33A 0.9800 .
C33 H33B 0.9800 .
C33 H33C 0.9800 .
C34 H34A 0.9800 .
C34 H34B 0.9800 .
C34 H34C 0.9800 .
